data_4128820
loop_
_publ_author_name
'Shu, Wei'
'Garc\'ia-Dom\'inguez, Andr\'es'
'Quir\'os, M Teresa'
'Mondal, Rahul'
'C\'ardenas, Diego J'
'Nevado, Cristina'

_publ_section_title
;
 Ni-Catalyzed Reductive Dicarbofunctionalization of Nonactivated Alkenes:
 Scope and Mechanistic Insights.
;
_journal_issue 35
_journal_name_full 'Journal of the American Chemical Society'
_journal_page_first 13812
_journal_page_last 13821
_journal_paper_doi 10.1021/jacs.9b02973
_journal_volume 141
_journal_year 2019
_chemical_formula_moiety 'C24 H33 N O4'
_chemical_formula_sum 'C24 H33 N O4'
_chemical_formula_weight 399.51
_space_group_crystal_system monoclinic
_space_group_IT_number 14
_space_group_name_Hall '-P 2yn'
_space_group_name_H-M_alt 'P 1 21/n 1'
_atom_sites_solution_hydrogens geom
_audit_creation_method SHELXL-2017/1
_cell_angle_alpha 90
_cell_angle_beta 102.1440(10)
_cell_angle_gamma 90
_cell_formula_units_Z 4
_cell_length_a 17.1722(2)
_cell_length_b 6.33290(10)
_cell_length_c 21.8632(3)
_cell_measurement_reflns_used 11023
_cell_measurement_temperature 160(2)
_cell_measurement_theta_max 74.0710
_cell_measurement_theta_min 3.6390
_cell_volume 2324.41(6)
_computing_cell_refinement 'CrysAlisPro, Version 1.171.38.46 (Rigaku Oxford Diffraction, 2017)'
_computing_data_collection 'CrysAlisPro, Version 1.171.38.46 (Rigaku Oxford Diffraction, 2017)'
_computing_data_reduction 'CrysAlisPro, Version 1.171.38.46 (Rigaku Oxford Diffraction, 2017)'
_computing_molecular_graphics 'ORTEPII (Johnson, 1976)'
_computing_publication_material 'SHELXL-2017 and PLATON (Spek, 2015)'
_computing_structure_refinement 'SHELXL-2017 (Sheldrick, 2015b)'
_computing_structure_solution 'SHELXT-2014 (Sheldrick, 2015a)'
_diffrn_ambient_environment N~2~
_diffrn_ambient_temperature 160(2)
_diffrn_detector 'CCD area detector'
_diffrn_detector_area_resol_mean 10.3801
_diffrn_detector_type 'Atlas CCD area detector on \k goniostat'
_diffrn_measured_fraction_theta_full 1.000
_diffrn_measured_fraction_theta_max 0.990
_diffrn_measurement_device 'four-circle \k-geometry diffractometer'
_diffrn_measurement_device_type 'Oxford Diffraction SuperNova, dual radiation diffractometer'
_diffrn_measurement_method '\w scans'
_diffrn_radiation_monochromator mirror
_diffrn_radiation_probe x-ray
_diffrn_radiation_type 'Cu K\a'
_diffrn_radiation_wavelength 1.54184
_diffrn_reflns_av_R_equivalents 0.0205
_diffrn_reflns_av_unetI/netI 0.0131
_diffrn_reflns_Laue_measured_fraction_full 1.000
_diffrn_reflns_Laue_measured_fraction_max 0.990
_diffrn_reflns_limit_h_max 21
_diffrn_reflns_limit_h_min -21
_diffrn_reflns_limit_k_max 7
_diffrn_reflns_limit_k_min -7
_diffrn_reflns_limit_l_max 26
_diffrn_reflns_limit_l_min -26
_diffrn_reflns_number 22859
_diffrn_reflns_point_group_measured_fraction_full 1.000
_diffrn_reflns_point_group_measured_fraction_max 0.990
_diffrn_reflns_theta_full 67.684
_diffrn_reflns_theta_max 74.250
_diffrn_reflns_theta_min 2.986
_diffrn_source 'micro-focus sealed X-ray tube'
_diffrn_source_type 'SuperNova (Cu) X-ray source'
_exptl_absorpt_coefficient_mu 0.614
_exptl_absorpt_correction_T_max 1.00000
_exptl_absorpt_correction_T_min 0.90480
_exptl_absorpt_correction_type multi-scan
_exptl_absorpt_process_details
;
Empirical absorption correction using spherical harmonics,
implemented in the SCALE3 ABSPACK scaling algorithm.
CrysAlisPro, Version 1.171.38.46 (Rigaku Oxford Diffraction, 2015)
;
_exptl_crystal_colour colourless
_exptl_crystal_density_diffrn 1.142
_exptl_crystal_description needle
_exptl_crystal_F_000 864
_exptl_crystal_size_max 0.23
_exptl_crystal_size_mid 0.07
_exptl_crystal_size_min 0.07
_refine_diff_density_max 0.264
_refine_diff_density_min -0.198
_refine_diff_density_rms 0.033
_refine_ls_extinction_method none
_refine_ls_goodness_of_fit_ref 1.060
_refine_ls_hydrogen_treatment constr
_refine_ls_matrix_type full
_refine_ls_number_parameters 267
_refine_ls_number_reflns 4680
_refine_ls_number_restraints 0
_refine_ls_restrained_S_all 1.060
_refine_ls_R_factor_all 0.0432
_refine_ls_R_factor_gt 0.0385
_refine_ls_shift/su_max 0.001
_refine_ls_shift/su_mean 0.000
_refine_ls_structure_factor_coef Fsqd
_refine_ls_weighting_details 'w=1/[\s^2^(Fo^2^)+(0.0515P)^2^+0.5986P] where P=(Fo^2^+2Fc^2^)/3'
_refine_ls_weighting_scheme calc
_refine_ls_wR_factor_gt 0.1026
_refine_ls_wR_factor_ref 0.1073
_reflns_Friedel_coverage 0.000
_reflns_number_gt 4137
_reflns_number_total 4680
_reflns_threshold_expression 'I > 2\s(I)'
_cod_data_source_file ja9b02973_si_003.cif
_cod_data_source_block NV1729
_cod_original_sg_symbol_H-M 'P 21/n'
_cod_database_code 4128820
_shelx_shelxl_version_number 2017/1
_shelx_space_group_comment
;
The symmetry employed for this shelxl refinement is uniquely defined
by the following loop, which should always be used as a source of
symmetry information in preference to the above space-group names.
They are only intended as comments.
;
_oxdiff_exptl_absorpt_empirical_full_min 0.717
_oxdiff_exptl_absorpt_empirical_full_max 1.312
_oxdiff_exptl_absorpt_empirical_details
;
Empirical correction (ABSPACK) includes:
- Absorption correction using spherical harmonics
- Frame scaling
;

loop_
_space_group_symop_operation_xyz
'x, y, z'
'-x+1/2, y+1/2, -z+1/2'
'-x, -y, -z'
'x-1/2, -y-1/2, z-1/2'

loop_
_atom_site_label
_atom_site_type_symbol
_atom_site_fract_x
_atom_site_fract_y
_atom_site_fract_z
_atom_site_U_iso_or_equiv
_atom_site_adp_type
_atom_site_occupancy
_atom_site_site_symmetry_order
_atom_site_calc_flag
_atom_site_refinement_flags_posn
_atom_site_refinement_flags_adp
O1 O 0.63815(5) 0.52611(16) 0.74196(5) 0.0468(2) Uani 1 1 d . .
O2 O 0.61617(5) 0.80549(14) 0.79861(4) 0.0377(2) Uani 1 1 d . .
O3 O 0.46667(6) 0.6262(2) 0.87475(5) 0.0580(3) Uani 1 1 d . .
O4 O 0.58257(5) 0.45261(17) 0.88211(4) 0.0447(2) Uani 1 1 d . .
N1 N 0.63697(8) -0.4679(2) 0.52014(5) 0.0514(3) Uani 1 1 d . .
C1 C 0.51598(6) 0.54791(18) 0.78103(5) 0.0297(2) Uani 1 1 d . .
C2 C 0.49435(6) 0.32006(18) 0.75642(5) 0.0295(2) Uani 1 1 d . .
H21 H 0.541706 0.247992 0.747137 0.035 Uiso 1 1 calc R U
H22 H 0.473926 0.236078 0.787864 0.035 Uiso 1 1 calc R U
C3 C 0.42976(6) 0.34590(17) 0.69653(5) 0.0285(2) Uani 1 1 d . .
H3 H 0.394037 0.219551 0.690482 0.034 Uiso 1 1 calc R U
C4 C 0.38325(6) 0.54209(18) 0.71170(5) 0.0300(2) Uani 1 1 d . .
H4 H 0.352534 0.499635 0.743830 0.036 Uiso 1 1 calc R U
C5 C 0.45022(6) 0.69156(18) 0.74320(6) 0.0323(2) Uani 1 1 d . .
H51 H 0.430532 0.791761 0.771246 0.039 Uiso 1 1 calc R U
H52 H 0.470939 0.772973 0.711396 0.039 Uiso 1 1 calc R U
C6 C 0.59713(6) 0.61909(19) 0.77113(5) 0.0313(2) Uani 1 1 d . .
C7 C 0.69188(7) 0.8962(2) 0.79229(6) 0.0424(3) Uani 1 1 d . .
H71 H 0.687182 0.956942 0.749944 0.051 Uiso 1 1 calc R U
H72 H 0.733600 0.785768 0.798462 0.051 Uiso 1 1 calc R U
C8 C 0.71327(8) 1.0632(2) 0.84021(7) 0.0500(3) Uani 1 1 d . .
H81 H 0.671792 1.172129 0.833548 0.075 Uiso 1 1 calc R U
H82 H 0.764269 1.126677 0.836903 0.075 Uiso 1 1 calc R U
H83 H 0.717905 1.001506 0.881929 0.075 Uiso 1 1 calc R U
C9 C 0.51728(7) 0.5525(2) 0.85100(6) 0.0370(3) Uani 1 1 d . .
C10 C 0.58991(10) 0.4210(3) 0.94909(6) 0.0608(4) Uani 1 1 d . .
H101 H 0.565868 0.542291 0.966929 0.073 Uiso 1 1 calc R U
H102 H 0.646958 0.413751 0.969805 0.073 Uiso 1 1 calc R U
C11 C 0.54938(12) 0.2229(4) 0.96130(8) 0.0763(6) Uani 1 1 d . .
H111 H 0.492699 0.231374 0.941490 0.114 Uiso 1 1 calc R U
H112 H 0.555176 0.203762 1.006516 0.114 Uiso 1 1 calc R U
H113 H 0.573524 0.102786 0.943944 0.114 Uiso 1 1 calc R U
C12 C 0.46591(7) 0.37812(18) 0.63863(5) 0.0318(2) Uani 1 1 d . .
H121 H 0.423315 0.426049 0.603523 0.038 Uiso 1 1 calc R U
H122 H 0.506158 0.492074 0.647647 0.038 Uiso 1 1 calc R U
C13 C 0.50457(7) 0.18478(18) 0.61817(5) 0.0306(2) Uani 1 1 d . .
C14 C 0.45775(7) 0.02378(19) 0.58590(5) 0.0337(3) Uani 1 1 d . .
H14 H 0.401444 0.032205 0.580158 0.040 Uiso 1 1 calc R U
C15 C 0.49132(8) -0.14761(19) 0.56211(5) 0.0355(3) Uani 1 1 d . .
H15 H 0.458434 -0.254955 0.539837 0.043 Uiso 1 1 calc R U
C16 C 0.57396(8) -0.16144(19) 0.57110(5) 0.0353(3) Uani 1 1 d . .
C17 C 0.62188(8) -0.0053(2) 0.60441(6) 0.0388(3) Uani 1 1 d . .
H17 H 0.678227 -0.016210 0.611285 0.047 Uiso 1 1 calc R U
C18 C 0.58711(7) 0.1662(2) 0.62752(6) 0.0362(3) Uani 1 1 d . .
H18 H 0.620042 0.272813 0.650115 0.043 Uiso 1 1 calc R U
C19 C 0.60913(8) -0.3331(2) 0.54326(6) 0.0405(3) Uani 1 1 d . .
C20 C 0.32560(6) 0.65378(19) 0.65836(6) 0.0340(3) Uani 1 1 d . .
H201 H 0.352287 0.664225 0.622506 0.041 Uiso 1 1 calc R U
H202 H 0.318212 0.799767 0.672308 0.041 Uiso 1 1 calc R U
C21 C 0.24204(7) 0.5590(2) 0.63371(6) 0.0372(3) Uani 1 1 d . .
C22 C 0.19225(9) 0.5706(4) 0.68316(8) 0.0658(5) Uani 1 1 d . .
H221 H 0.217877 0.487876 0.719774 0.099 Uiso 1 1 calc R U
H222 H 0.139077 0.513282 0.666224 0.099 Uiso 1 1 calc R U
H223 H 0.187595 0.718060 0.695492 0.099 Uiso 1 1 calc R U
C23 C 0.20217(9) 0.6905(3) 0.57701(8) 0.0624(4) Uani 1 1 d . .
H231 H 0.197539 0.837399 0.589889 0.094 Uiso 1 1 calc R U
H232 H 0.148989 0.633705 0.559803 0.094 Uiso 1 1 calc R U
H233 H 0.234447 0.684610 0.545036 0.094 Uiso 1 1 calc R U
C24 C 0.24508(9) 0.3313(3) 0.61242(9) 0.0589(4) Uani 1 1 d . .
H241 H 0.278546 0.321830 0.581321 0.088 Uiso 1 1 calc R U
H242 H 0.191093 0.282989 0.593740 0.088 Uiso 1 1 calc R U
H243 H 0.267556 0.242158 0.648455 0.088 Uiso 1 1 calc R U

loop_
_atom_site_aniso_label
_atom_site_aniso_U_11
_atom_site_aniso_U_22
_atom_site_aniso_U_33
_atom_site_aniso_U_23
_atom_site_aniso_U_13
_atom_site_aniso_U_12
O1 0.0347(5) 0.0515(6) 0.0595(6) -0.0214(5) 0.0217(4) -0.0081(4)
O2 0.0264(4) 0.0396(5) 0.0485(5) -0.0115(4) 0.0109(3) -0.0054(3)
O3 0.0485(6) 0.0858(8) 0.0436(5) -0.0087(5) 0.0187(4) 0.0156(5)
O4 0.0419(5) 0.0622(6) 0.0288(4) 0.0006(4) 0.0047(3) 0.0072(4)
N1 0.0619(8) 0.0479(7) 0.0405(6) -0.0086(5) 0.0019(5) 0.0104(6)
C1 0.0244(5) 0.0339(6) 0.0307(5) -0.0018(4) 0.0058(4) -0.0002(4)
C2 0.0286(5) 0.0310(6) 0.0286(5) 0.0023(4) 0.0051(4) -0.0006(4)
C3 0.0255(5) 0.0288(5) 0.0303(5) 0.0026(4) 0.0039(4) -0.0024(4)
C4 0.0235(5) 0.0318(6) 0.0346(5) 0.0016(4) 0.0059(4) -0.0018(4)
C5 0.0255(5) 0.0305(6) 0.0400(6) -0.0019(5) 0.0046(4) 0.0004(4)
C6 0.0257(5) 0.0366(6) 0.0309(5) -0.0032(4) 0.0042(4) -0.0010(4)
C7 0.0284(6) 0.0496(7) 0.0503(7) -0.0095(6) 0.0109(5) -0.0104(5)
C8 0.0344(6) 0.0547(8) 0.0597(8) -0.0169(7) 0.0075(6) -0.0104(6)
C9 0.0320(6) 0.0458(7) 0.0340(6) -0.0068(5) 0.0086(5) -0.0021(5)
C10 0.0575(9) 0.0930(13) 0.0288(6) -0.0018(7) 0.0019(6) 0.0045(9)
C11 0.0709(11) 0.1104(16) 0.0479(9) 0.0236(10) 0.0131(8) -0.0021(11)
C12 0.0334(6) 0.0316(6) 0.0298(5) 0.0046(4) 0.0052(4) 0.0006(4)
C13 0.0364(6) 0.0323(6) 0.0230(5) 0.0049(4) 0.0058(4) -0.0004(5)
C14 0.0360(6) 0.0366(6) 0.0285(5) 0.0054(4) 0.0065(4) -0.0045(5)
C15 0.0470(7) 0.0327(6) 0.0258(5) 0.0031(4) 0.0051(5) -0.0074(5)
C16 0.0482(7) 0.0322(6) 0.0245(5) 0.0031(4) 0.0055(5) 0.0034(5)
C17 0.0373(6) 0.0418(7) 0.0350(6) -0.0019(5) 0.0023(5) 0.0047(5)
C18 0.0353(6) 0.0368(6) 0.0341(6) -0.0042(5) 0.0019(5) -0.0003(5)
C19 0.0514(7) 0.0390(7) 0.0281(5) 0.0004(5) 0.0014(5) 0.0035(6)
C20 0.0256(5) 0.0328(6) 0.0425(6) 0.0045(5) 0.0045(4) 0.0003(4)
C21 0.0243(5) 0.0405(7) 0.0447(6) 0.0000(5) 0.0023(5) 0.0002(5)
C22 0.0305(7) 0.1018(14) 0.0679(10) -0.0142(10) 0.0162(6) -0.0108(8)
C23 0.0402(8) 0.0627(10) 0.0727(10) 0.0151(8) -0.0144(7) 0.0017(7)
C24 0.0344(7) 0.0493(8) 0.0838(11) -0.0151(8) -0.0084(7) -0.0019(6)

loop_
_atom_type_symbol
_atom_type_description
_atom_type_scat_dispersion_real
_atom_type_scat_dispersion_imag
_atom_type_scat_source
C C 0.0181 0.0091 'International Tables Vol C Tables 4.2.6.8 and 6.1.1.4'
H H 0.0000 0.0000 'International Tables Vol C Tables 4.2.6.8 and 6.1.1.4'
N N 0.0311 0.0180 'International Tables Vol C Tables 4.2.6.8 and 6.1.1.4'
O O 0.0492 0.0322 'International Tables Vol C Tables 4.2.6.8 and 6.1.1.4'

loop_
_geom_angle_atom_site_label_1
_geom_angle_atom_site_label_2
_geom_angle_atom_site_label_3
_geom_angle
C6 O2 C7 116.51(9)
C9 O4 C10 117.44(11)
C6 C1 C9 108.43(9)
C6 C1 C5 109.69(9)
C9 C1 C5 112.31(9)
C6 C1 C2 112.59(9)
C9 C1 C2 108.44(9)
C5 C1 C2 105.42(8)
C3 C2 C1 105.82(9)
C3 C2 H21 110.6
C1 C2 H21 110.6
C3 C2 H22 110.6
C1 C2 H22 110.6
H21 C2 H22 108.7
C12 C3 C2 111.84(9)
C12 C3 C4 112.67(9)
C2 C3 C4 102.43(9)
C12 C3 H3 109.9
C2 C3 H3 109.9
C4 C3 H3 109.9
C20 C4 C5 111.05(9)
C20 C4 C3 119.08(10)
C5 C4 C3 102.65(8)
C20 C4 H4 107.8
C5 C4 H4 107.8
C3 C4 H4 107.8
C4 C5 C1 105.71(9)
C4 C5 H51 110.6
C1 C5 H51 110.6
C4 C5 H52 110.6
C1 C5 H52 110.6
H51 C5 H52 108.7
O1 C6 O2 123.93(11)
O1 C6 C1 125.98(11)
O2 C6 C1 110.06(9)
O2 C7 C8 107.99(10)
O2 C7 H71 110.1
C8 C7 H71 110.1
O2 C7 H72 110.1
C8 C7 H72 110.1
H71 C7 H72 108.4
C7 C8 H81 109.5
C7 C8 H82 109.5
H81 C8 H82 109.5
C7 C8 H83 109.5
H81 C8 H83 109.5
H82 C8 H83 109.5
O3 C9 O4 124.74(12)
O3 C9 C1 125.71(12)
O4 C9 C1 109.49(10)
O4 C10 C11 110.59(14)
O4 C10 H101 109.5
C11 C10 H101 109.5
O4 C10 H102 109.5
C11 C10 H102 109.5
H101 C10 H102 108.1
C10 C11 H111 109.5
C10 C11 H112 109.5
H111 C11 H112 109.5
C10 C11 H113 109.5
H111 C11 H113 109.5
H112 C11 H113 109.5
C13 C12 C3 114.64(9)
C13 C12 H121 108.6
C3 C12 H121 108.6
C13 C12 H122 108.6
C3 C12 H122 108.6
H121 C12 H122 107.6
C18 C13 C14 118.20(11)
C18 C13 C12 121.58(11)
C14 C13 C12 120.12(10)
C15 C14 C13 121.55(11)
C15 C14 H14 119.2
C13 C14 H14 119.2
C14 C15 C16 119.31(11)
C14 C15 H15 120.3
C16 C15 H15 120.3
C17 C16 C15 120.13(11)
C17 C16 C19 120.25(12)
C15 C16 C19 119.55(11)
C18 C17 C16 119.71(12)
C18 C17 H17 120.1
C16 C17 H17 120.1
C17 C18 C13 121.06(11)
C17 C18 H18 119.5
C13 C18 H18 119.5
N1 C19 C16 178.83(13)
C4 C20 C21 119.33(10)
C4 C20 H201 107.5
C21 C20 H201 107.5
C4 C20 H202 107.5
C21 C20 H202 107.5
H201 C20 H202 107.0
C22 C21 C24 108.99(14)
C22 C21 C23 109.17(13)
C24 C21 C23 107.85(13)
C22 C21 C20 110.77(11)
C24 C21 C20 112.73(10)
C23 C21 C20 107.21(11)
C21 C22 H221 109.5
C21 C22 H222 109.5
H221 C22 H222 109.5
C21 C22 H223 109.5
H221 C22 H223 109.5
H222 C22 H223 109.5
C21 C23 H231 109.5
C21 C23 H232 109.5
H231 C23 H232 109.5
C21 C23 H233 109.5
H231 C23 H233 109.5
H232 C23 H233 109.5
C21 C24 H241 109.5
C21 C24 H242 109.5
H241 C24 H242 109.5
C21 C24 H243 109.5
H241 C24 H243 109.5
H242 C24 H243 109.5

loop_
_geom_bond_atom_site_label_1
_geom_bond_atom_site_label_2
_geom_bond_distance
O1 C6 1.1995(14)
O2 C6 1.3336(14)
O2 C7 1.4543(14)
O3 C9 1.1969(15)
O4 C9 1.3413(15)
O4 C10 1.4570(16)
N1 C19 1.1467(18)
C1 C6 1.5226(15)
C1 C9 1.5257(16)
C1 C5 1.5473(15)
C1 C2 1.5574(15)
C2 C3 1.5363(14)
C2 H21 0.9900
C2 H22 0.9900
C3 C12 1.5361(15)
C3 C4 1.5501(15)
C3 H3 1.0000
C4 C20 1.5344(15)
C4 C5 1.5360(15)
C4 H4 1.0000
C5 H51 0.9900
C5 H52 0.9900
C7 C8 1.4797(19)
C7 H71 0.9900
C7 H72 0.9900
C8 H81 0.9800
C8 H82 0.9800
C8 H83 0.9800
C10 C11 1.486(3)
C10 H101 0.9900
C10 H102 0.9900
C11 H111 0.9800
C11 H112 0.9800
C11 H113 0.9800
C12 C13 1.5051(16)
C12 H121 0.9900
C12 H122 0.9900
C13 C18 1.3938(17)
C13 C14 1.3945(16)
C14 C15 1.3811(18)
C14 H14 0.9500
C15 C16 1.3938(18)
C15 H15 0.9500
C16 C17 1.3903(18)
C16 C19 1.4391(18)
C17 C18 1.3850(18)
C17 H17 0.9500
C18 H18 0.9500
C20 C21 1.5441(15)
C20 H201 0.9900
C20 H202 0.9900
C21 C22 1.515(2)
C21 C24 1.520(2)
C21 C23 1.5302(19)
C22 H221 0.9800
C22 H222 0.9800
C22 H223 0.9800
C23 H231 0.9800
C23 H232 0.9800
C23 H233 0.9800
C24 H241 0.9800
C24 H242 0.9800
C24 H243 0.9800

loop_
_geom_torsion_atom_site_label_1
_geom_torsion_atom_site_label_2
_geom_torsion_atom_site_label_3
_geom_torsion_atom_site_label_4
_geom_torsion
C6 C1 C2 C3 -107.08(10)
C9 C1 C2 C3 132.95(9)
C5 C1 C2 C3 12.48(11)
C1 C2 C3 C12 86.91(11)
C1 C2 C3 C4 -33.99(10)
C12 C3 C4 C20 45.34(13)
C2 C3 C4 C20 165.66(9)
C12 C3 C4 C5 -77.76(11)
C2 C3 C4 C5 42.57(10)
C20 C4 C5 C1 -163.55(9)
C3 C4 C5 C1 -35.23(11)
C6 C1 C5 C4 135.70(9)
C9 C1 C5 C4 -103.66(11)
C2 C1 C5 C4 14.24(11)
C7 O2 C6 O1 -0.47(18)
C7 O2 C6 C1 -179.00(10)
C9 C1 C6 O1 127.80(13)
C5 C1 C6 O1 -109.22(14)
C2 C1 C6 O1 7.83(17)
C9 C1 C6 O2 -53.70(12)
C5 C1 C6 O2 69.27(11)
C2 C1 C6 O2 -173.68(9)
C6 O2 C7 C8 -163.15(11)
C10 O4 C9 O3 3.8(2)
C10 O4 C9 C1 -173.61(12)
C6 C1 C9 O3 133.60(14)
C5 C1 C9 O3 12.23(19)
C2 C1 C9 O3 -103.86(15)
C6 C1 C9 O4 -49.06(13)
C5 C1 C9 O4 -170.43(10)
C2 C1 C9 O4 73.48(12)
C9 O4 C10 C11 86.84(18)
C2 C3 C12 C13 71.13(12)
C4 C3 C12 C13 -174.12(9)
C3 C12 C13 C18 -106.83(12)
C3 C12 C13 C14 76.82(13)
C18 C13 C14 C15 -1.74(16)
C12 C13 C14 C15 174.74(10)
C13 C14 C15 C16 0.72(16)
C14 C15 C16 C17 0.82(17)
C14 C15 C16 C19 -176.33(11)
C15 C16 C17 C18 -1.30(18)
C19 C16 C17 C18 175.83(11)
C16 C17 C18 C13 0.25(19)
C14 C13 C18 C17 1.24(17)
C12 C13 C18 C17 -175.18(11)
C5 C4 C20 C21 -161.84(10)
C3 C4 C20 C21 79.31(14)
C4 C20 C21 C22 66.65(16)
C4 C20 C21 C24 -55.78(16)
C4 C20 C21 C23 -174.32(12)
